data_2203651
loop_
_publ_author_name
'Weng, Jian-Quan'
'Shen, De-Long'
'Tan, Cheng-Xia'
'Liu, Hui-Jun'

_publ_section_title
;
 2-Oxo-<i>N</i>-phenylthiazolidine-3-carboxamide
;
_journal_issue 5
_journal_name_full 'Acta Crystallographica Section E'
_journal_page_first o822
_journal_page_last o823
_journal_paper_doi 10.1107/S1600536804008621
_journal_volume 60
_journal_year 2004
_chemical_formula_iupac 'C10 H10 N2 O2 S'
_chemical_formula_moiety 'C10 H10 N2 O2 S'
_chemical_formula_sum 'C10 H10 N2 O2 S'
_chemical_formula_weight 222.27
_chemical_melting_point 396.5(5)
_chemical_name_systematic
;
2-Oxo-N-phenylthiazolidine-3-carboxamide
;
_space_group_IT_number 14
_symmetry_cell_setting monoclinic
_symmetry_space_group_name_Hall '-P 2ybc'
_symmetry_space_group_name_H-M 'P 1 21/c 1'
_cell_angle_alpha 90
_cell_angle_beta 104.4800(10)
_cell_angle_gamma 90
_cell_formula_units_Z 8
_cell_length_a 22.2010(10)
_cell_length_b 8.1176(3)
_cell_length_c 11.8485(5)
_cell_measurement_reflns_used 10002
_cell_measurement_temperature 293.0(10)
_cell_measurement_theta_max 27.5
_cell_measurement_theta_min 2.3
_cell_volume 2067.49(15)
_computing_cell_refinement PROCESS-AUTO
_computing_data_collection 'PROCESS-AUTO (Rigaku, 1998)'
_computing_data_reduction 'CrystalStructure  (Rigaku/MSC, 2004)'
_computing_molecular_graphics 'Please provide missing details'
_computing_publication_material CrystalStructure
_computing_structure_refinement 'CRYSTALS (Watkin et al., 1996)'
_computing_structure_solution 'SIR97 (Altomare et al., 1993)'
_diffrn_detector_area_resol_mean 10.00
_diffrn_measured_fraction_theta_full 0.9947
_diffrn_measured_fraction_theta_max 0.9917
_diffrn_measurement_device_type 'Rigaku R-AXIS RAPID'
_diffrn_measurement_method \w
_diffrn_radiation_type 'Mo K\a'
_diffrn_radiation_wavelength 0.7107
_diffrn_reflns_av_R_equivalents 0.029
_diffrn_reflns_limit_h_max 28
_diffrn_reflns_limit_h_min -28
_diffrn_reflns_limit_k_max 9
_diffrn_reflns_limit_k_min -10
_diffrn_reflns_limit_l_max 15
_diffrn_reflns_limit_l_min -15
_diffrn_reflns_number 16794
_diffrn_reflns_theta_full 26.00
_diffrn_reflns_theta_max 27.48
_exptl_absorpt_coefficient_mu 0.293
_exptl_absorpt_correction_T_max 0.932
_exptl_absorpt_correction_T_min 0.826
_exptl_absorpt_correction_type multi-scan
_exptl_absorpt_process_details '(ABSCOR; Higashi, 1995)'
_exptl_crystal_colour colourless
_exptl_crystal_density_diffrn 1.428
_exptl_crystal_density_meas ?
_exptl_crystal_density_method .
_exptl_crystal_description chunk
_exptl_crystal_F_000 928.00
_exptl_crystal_size_max 0.29
_exptl_crystal_size_mid 0.25
_exptl_crystal_size_min 0.24
_refine_diff_density_max 0.15
_refine_diff_density_min -0.25
_refine_ls_extinction_method none
_refine_ls_goodness_of_fit_ref 1.000
_refine_ls_hydrogen_treatment constr
_refine_ls_number_parameters 291
_refine_ls_number_reflns 4736
_refine_ls_R_factor_gt 0.0410
_refine_ls_shift/su_max 0.0000
_refine_ls_structure_factor_coef Fsqd
_refine_ls_weighting_details 'w = 4Fo^2^/[0.0017Fo^2^ + \s(Fo^2^)]'
_refine_ls_weighting_scheme calc
_refine_ls_wR_factor_ref 0.1080
_reflns_number_gt 2564
_reflns_number_total 4736
_reflns_threshold_expression F^2^>2.0\s(F^2^)
_cod_data_source_file ob6361.cif
_cod_data_source_block I
_cod_depositor_comments
;
The following automatic conversions were performed:

'_chemical_melting_point' value '396-397' was changed to '396.5(5)' -
the average value was taken and precision was estimated.

Automatic conversion script
Id: cif_fix_values 1646 2011-03-28 12:23:43Z adriana 

The following automatic conversions were performed:

'_chemical_melting_point' value '396-397' was changed to '396.5(5)' -
the average value was taken and precision was estimated.

Automatic conversion script
Id: cif_fix_values 1715 2011-07-08 13:25:40Z adriana 
;
_cod_original_sg_symbol_H-M 'P 21/c'
_cod_database_code 2203651
_cod_database_fobs_code 2203651

loop_
_symmetry_equiv_pos_site_id
_symmetry_equiv_pos_as_xyz
1 +X,+Y,+Z
2 -X,1/2+Y,1/2-Z
3 -X,-Y,-Z
4 +X,1/2-Y,1/2+Z

loop_
_atom_site_label
_atom_site_fract_x
_atom_site_fract_y
_atom_site_fract_z
_atom_site_U_iso_or_equiv
_atom_site_adp_type
_atom_site_calc_flag
_atom_site_refinement_flags
_atom_site_occupancy
_atom_site_type_symbol
S1 -0.18192(3) 0.72860(10) 0.19217(7) 0.0775(2) Uani d . 1.00 S
S2 0.69149(3) 0.73160(10) 0.86963(7) 0.0820(3) Uani d . 1.00 S
O1 -0.10065(8) 0.8016(2) 0.3876(2) 0.0726(6) Uani d . 1.00 O
O2 0.02193(8) 0.4844(3) 0.2874(2) 0.0838(7) Uani d . 1.00 O
O3 0.60790(8) 0.8055(2) 0.9827(2) 0.0738(6) Uani d . 1.00 O
O4 0.48736(8) 0.4900(2) 0.7611(2) 0.0824(6) Uani d . 1.00 O
N1 -0.07064(8) 0.6124(2) 0.2677(2) 0.0543(6) Uani d . 1.00 N
N2 0.01223(9) 0.6679(2) 0.4274(2) 0.0572(6) Uani d . 1.00 N
N3 0.57952(9) 0.6161(2) 0.8339(2) 0.0566(6) Uani d . 1.00 N
N4 0.49563(8) 0.6676(2) 0.9129(2) 0.0564(6) Uani d . 1.00 N
C1 -0.11090(10) 0.7205(3) 0.2993(2) 0.0575(7) Uani d . 1.00 C
C2 -0.15980(10) 0.5655(5) 0.1093(3) 0.0940(10) Uani d . 1.00 C
C3 -0.09300(10) 0.5342(4) 0.1541(2) 0.0810(10) Uani d . 1.00 C
C4 -0.00810(10) 0.5826(3) 0.3278(2) 0.0560(7) Uani d . 1.00 C
C5 0.07330(10) 0.6728(3) 0.5000(2) 0.0543(7) Uani d . 1.00 C
C6 0.08450(10) 0.7852(3) 0.5901(2) 0.0680(8) Uani d . 1.00 C
C7 0.14340(10) 0.8011(4) 0.6626(3) 0.0840(10) Uani d . 1.00 C
C8 0.19100(10) 0.7059(4) 0.6462(3) 0.0860(10) Uani d . 1.00 C
C9 0.17960(10) 0.5922(4) 0.5578(3) 0.0820(10) Uani d . 1.00 C
C10 0.12120(10) 0.5742(3) 0.4831(2) 0.0676(8) Uani d . 1.00 C
C11 0.61930(10) 0.7235(3) 0.9048(2) 0.0605(7) Uani d . 1.00 C
C12 0.67080(10) 0.5706(5) 0.7638(3) 0.0960(10) Uani d . 1.00 C
C13 0.60420(10) 0.5361(4) 0.7439(2) 0.0830(10) Uani d . 1.00 C
C14 0.51690(10) 0.5853(3) 0.8326(2) 0.0559(7) Uani d . 1.00 C
C15 0.43450(10) 0.6682(3) 0.9275(2) 0.0534(6) Uani d . 1.00 C
C16 0.42150(10) 0.7793(3) 1.0074(2) 0.0638(8) Uani d . 1.00 C
C17 0.36300(10) 0.7890(4) 1.0248(3) 0.0777(9) Uani d . 1.00 C
C18 0.31600(10) 0.6891(4) 0.9636(3) 0.0770(9) Uani d . 1.00 C
C19 0.32910(10) 0.5783(4) 0.8862(2) 0.0740(9) Uani d . 1.00 C
C20 0.38730(10) 0.5659(3) 0.8664(2) 0.0611(7) Uani d . 1.00 C
H1 -0.0184 0.7322 0.4522 0.070 Uiso c R 1.00 H
H2 0.5256 0.7331 0.9669 0.066 Uiso c R 1.00 H
H3 -0.1680 0.5983 0.0291 0.112 Uiso c R 1.00 H
H4 -0.1832 0.4680 0.1157 0.112 Uiso c R 1.00 H
H5 -0.0861 0.4177 0.1627 0.098 Uiso c R 1.00 H
H6 -0.0705 0.5774 0.1013 0.098 Uiso c R 1.00 H
H7 0.0510 0.8521 0.6024 0.081 Uiso c R 1.00 H
H8 0.1512 0.8793 0.7253 0.097 Uiso c R 1.00 H
H9 0.2322 0.7181 0.6959 0.099 Uiso c R 1.00 H
H10 0.2130 0.5237 0.5473 0.098 Uiso c R 1.00 H
H11 0.1138 0.4953 0.4209 0.082 Uiso c R 1.00 H
H12 0.6942 0.4731 0.7920 0.116 Uiso c R 1.00 H
H13 0.6800 0.6052 0.6923 0.115 Uiso c R 1.00 H
H14 0.5826 0.5784 0.6691 0.101 Uiso c R 1.00 H
H15 0.5976 0.4194 0.7461 0.101 Uiso c R 1.00 H
H16 0.4542 0.8485 1.0507 0.075 Uiso c R 1.00 H
H17 0.3543 0.8663 1.0799 0.094 Uiso c R 1.00 H
H18 0.2748 0.6967 0.9752 0.093 Uiso c R 1.00 H
H19 0.2966 0.5071 0.8443 0.086 Uiso c R 1.00 H
H20 0.3958 0.4884 0.8112 0.071 Uiso c R 1.00 H

loop_
_atom_site_aniso_label
_atom_site_aniso_U_11
_atom_site_aniso_U_22
_atom_site_aniso_U_33
_atom_site_aniso_U_12
_atom_site_aniso_U_13
_atom_site_aniso_U_23
S1 0.0636(4) 0.0850(5) 0.0829(5) 0.0031(4) 0.0166(4) 0.0094(4)
S2 0.0728(5) 0.0899(6) 0.0831(5) -0.0154(4) 0.0194(4) 0.0048(4)
O1 0.0790(10) 0.0650(10) 0.0770(10) 0.0143(9) 0.0246(9) -0.0110(10)
O2 0.0730(10) 0.101(2) 0.0810(10) 0.0150(10) 0.0260(10) -0.0310(10)
O3 0.0790(10) 0.0650(10) 0.0740(10) -0.0171(9) 0.0135(9) -0.0180(10)
O4 0.0770(10) 0.0950(10) 0.0700(10) -0.0170(10) 0.0089(9) -0.0340(10)
N1 0.0600(10) 0.0550(10) 0.0530(10) -0.0021(9) 0.0218(9) -0.0023(9)
N2 0.0620(10) 0.0520(10) 0.0600(10) 0.0034(9) 0.0199(9) -0.0047(9)
N3 0.0670(10) 0.0520(10) 0.0480(10) -0.0025(9) 0.0086(9) -0.0020(9)
N4 0.0610(10) 0.0510(10) 0.0530(10) -0.0081(9) 0.0057(9) -0.0065(9)
C1 0.0620(10) 0.0520(10) 0.0630(10) 0.0000(10) 0.0240(10) 0.0080(10)
C2 0.070(2) 0.130(3) 0.079(2) -0.009(2) 0.016(2) -0.020(2)
C3 0.086(2) 0.102(2) 0.0570(10) -0.001(2) 0.0180(10) -0.017(2)
C4 0.0640(10) 0.0530(10) 0.0560(10) -0.0010(10) 0.0250(10) 0.0010(10)
C5 0.063(2) 0.0450(10) 0.0570(10) -0.0010(10) 0.0180(10) 0.0090(10)
C6 0.079(2) 0.060(2) 0.063(2) 0.0010(10) 0.0140(10) 0.0000(10)
C7 0.099(2) 0.074(2) 0.070(2) -0.009(2) 0.003(2) 0.0010(10)
C8 0.073(2) 0.081(2) 0.092(2) -0.010(2) -0.001(2) 0.022(2)
C9 0.069(2) 0.076(2) 0.101(2) 0.0120(10) 0.020(2) 0.021(2)
C10 0.067(2) 0.059(2) 0.079(2) 0.0050(10) 0.0210(10) 0.0080(10)
C11 0.069(2) 0.0520(10) 0.0550(10) -0.0080(10) 0.0060(10) 0.0080(10)
C12 0.080(2) 0.117(3) 0.091(2) 0.006(2) 0.022(2) -0.016(2)
C13 0.089(2) 0.101(2) 0.062(2) -0.013(2) 0.0240(10) -0.014(2)
C14 0.0630(10) 0.0520(10) 0.0470(10) -0.0020(10) 0.0020(10) 0.0010(10)
C15 0.0620(10) 0.0420(10) 0.0510(10) 0.0000(10) 0.0040(10) 0.0100(10)
C16 0.075(2) 0.0530(10) 0.0610(10) -0.0050(10) 0.0130(10) -0.0050(10)
C17 0.087(2) 0.069(2) 0.079(2) 0.004(2) 0.025(2) -0.0040(10)
C18 0.069(2) 0.074(2) 0.090(2) 0.0030(10) 0.0240(10) 0.003(2)
C19 0.063(2) 0.073(2) 0.079(2) -0.0070(10) 0.0040(10) 0.0040(10)
C20 0.067(2) 0.0530(10) 0.0570(10) -0.0050(10) 0.0050(10) -0.0010(10)

loop_
_atom_type_symbol
_atom_type_description
_atom_type_scat_dispersion_real
_atom_type_scat_dispersion_imag
_atom_type_scat_source
C C 0.003 0.002
;
International Tables for Crystallography
(1992, Vol. C, Tables 4.2.6.8 and 6.1.1.4)
;
H H 0.000 0.000
;
International Tables for Crystallography
(1992, Vol. C, Table 6.1.1.4)
;
N N 0.006 0.003
;
International Tables for Crystallography
(1992, Vol. C, Tables 4.2.6.8 and 6.1.1.4)
;
O O 0.011 0.006
;
International Tables for Crystallography
(1992, Vol. C, Tables 4.2.6.8 and 6.1.1.4)
;
S S 0.125 0.123
;
International Tables for Crystallography
(1992, Vol. C, Tables 4.2.6.8 and 6.1.1.4)
;

loop_
_geom_angle_atom_site_label_1
_geom_angle_atom_site_label_2
_geom_angle_atom_site_label_3
_geom_angle
_geom_angle_publ_flag
S1 C1 O1 123.0(2) ?
S1 C1 N1 110.8(2) ?
C2 S1 C1 92.80(10) no
S1 C2 C3 108.7(2) ?
S2 C11 O3 122.4(2) ?
S2 C11 N3 111.5(2) ?
C12 S2 C11 92.90(10) ?
S2 C12 C13 108.9(2) ?
O1 C1 N1 126.2(2) ?
O2 C4 N1 118.8(2) ?
O2 C4 N2 126.0(2) ?
O3 C11 N3 126.1(2) ?
O4 C14 N3 118.8(2) ?
O4 C14 N4 126.0(2) ?
C3 N1 C1 115.8(2) no
C4 N1 C1 126.7(2) no
N1 C3 C2 109.9(3) ?
C4 N1 C3 117.1(2) no
N1 C4 N2 115.2(2) ?
C5 N2 C4 127.5(2) ?
N2 C5 C10 123.4(2) ?
N2 C5 C6 116.8(2) ?
C13 N3 C11 115.2(2) ?
C14 N3 C11 127.1(2) ?
N3 C13 C12 110.1(2) ?
C14 N3 C13 117.4(2) ?
N3 C14 N4 115.2(2) ?
C15 N4 C14 127.6(2) ?
N4 C15 C20 123.8(2) ?
N4 C15 C16 117.2(2) ?
C10 C5 C6 119.8(2) ?
C5 C6 C7 120.2(3) ?
C5 C10 C9 118.5(2) ?
C6 C7 C8 120.5(3) ?
C7 C8 C9 119.2(3) ?
C8 C9 C10 121.7(3) ?
C20 C15 C16 119.0(2) ?
C15 C16 C17 120.5(2) ?
C15 C20 C19 119.1(2) ?
C16 C17 C18 120.7(3) ?
C17 C18 C19 118.7(3) ?
C18 C19 C20 122.0(2) ?
S1 C2 H3 109.0976 ?
S1 C2 H4 109.7599 ?
S2 C12 H12 109.6820 ?
S2 C12 H13 109.3420 ?
N1 C3 H5 108.7972 ?
N1 C3 H6 109.2078 ?
H1 N2 C4 116.1558 ?
H1 N2 C5 116.2988 ?
N3 C13 H14 108.6980 ?
N3 C13 H15 109.1674 ?
H2 N4 C14 116.1698 ?
H2 N4 C15 116.2744 ?
H3 C2 C3 109.4407 ?
H4 C2 C3 110.3275 ?
C2 C3 H5 109.2839 ?
C2 C3 H6 110.2092 ?
H4 C2 H3 109.4578 ?
H6 C3 H5 109.4608 ?
C5 C6 H7 119.6217 ?
C5 C10 H11 120.4704 ?
H7 C6 C7 120.1655 ?
C6 C7 H8 120.1386 ?
H8 C7 C8 119.3369 ?
C7 C8 H9 120.5530 ?
C8 C9 H10 119.1233 ?
H9 C8 C9 120.2390 ?
C9 C10 H11 120.9982 ?
H10 C9 C10 119.2089 ?
H12 C12 C13 109.4934 ?
H13 C12 C13 109.9542 ?
C12 C13 H14 109.4145 ?
C12 C13 H15 109.9301 ?
H13 C12 H12 109.4636 ?
H15 C13 H14 109.4643 ?
C15 C16 H16 119.0037 ?
C15 C20 H20 119.7256 ?
H16 C16 C17 120.4878 ?
C16 C17 H17 120.0549 ?
H17 C17 C18 119.2338 ?
C17 C18 H18 120.7348 ?
C18 C19 H19 118.9775 ?
H18 C18 C19 120.5273 ?
C19 C20 H20 121.1692 ?
H19 C19 C20 119.0665 ?

loop_
_geom_bond_atom_site_label_1
_geom_bond_atom_site_label_2
_geom_bond_distance
_geom_bond_publ_flag
S1 C1 1.761(2) yes
S1 C2 1.789(4) yes
S2 C11 1.754(3) yes
S2 C12 1.789(4) yes
O1 C1 1.209(3) yes
O2 C4 1.212(3) yes
O3 C11 1.216(3) yes
O4 C14 1.212(3) yes
N1 C1 1.370(3) yes
N1 C3 1.458(3) yes
N1 C4 1.414(3) yes
N2 C4 1.344(3) yes
N2 C5 1.413(3) yes
N3 C11 1.369(3) yes
N3 C13 1.468(4) yes
N3 C14 1.408(3) yes
N4 C14 1.342(3) yes
N4 C15 1.411(3) yes
C2 C3 1.465(4) no
C5 C6 1.379(3) ?
C5 C10 1.385(4) ?
C6 C7 1.380(4) ?
C7 C8 1.361(5) ?
C8 C9 1.372(5) ?
C9 C10 1.383(4) ?
C12 C13 1.465(4) ?
C15 C16 1.389(4) ?
C15 C20 1.390(3) ?
C16 C17 1.367(4) ?
C17 C18 1.376(4) ?
C18 C19 1.367(4) ?
C19 C20 1.374(4) ?
N2 H1 0.9600 ?
N4 H2 0.9600 ?
C2 H3 0.9600 ?
C2 H4 0.9600 ?
C3 H5 0.9600 ?
C3 H6 0.9600 ?
C6 H7 0.9600 ?
C7 H8 0.9600 ?
C8 H9 0.9600 ?
C9 H10 0.9600 ?
C10 H11 0.9600 ?
C12 H12 0.9600 ?
C12 H13 0.9600 ?
C13 H14 0.9600 ?
C13 H15 0.9600 ?
C16 H16 0.9600 ?
C17 H17 0.9600 ?
C18 H18 0.9600 ?
C19 H19 0.9600 ?
C20 H20 0.9600 ?

loop_
_geom_hbond_atom_site_label_D
_geom_hbond_atom_site_label_H
_geom_hbond_atom_site_label_A
_geom_hbond_distance_DH
_geom_hbond_distance_HA
_geom_hbond_distance_DA
_geom_hbond_angle_DHA
_geom_hbond_publ_flag
N2 H1 O1 0.96 1.88 2.663(3) 137 yes
N4 H2 O3 0.96 1.89 2.668(2) 137 yes

loop_
_cod_related_entry_id
_cod_related_entry_database
_cod_related_entry_code
1 ChemSpider 24732850
